data_4033218
loop_
_publ_author_name
'Yang, Ren-Yin'
'Sun, Jing'
'Tao, Yao'
'Sun, Qiu'
'Yan, Chao-Guo'

_publ_section_title
;
 TfOH-Catalyzed One-Pot Domino Reaction for Diastereoselective Synthesis
 of Polysubstituted Tetrahydrospiro[carbazole-1,3'-indoline]s.
;
_journal_issue 24
_journal_name_full 'The Journal of organic chemistry'
_journal_page_first 13277
_journal_page_last 13287
_journal_paper_doi 10.1021/acs.joc.7b02397
_journal_volume 82
_journal_year 2017
_chemical_formula_moiety 'C36 H37 Cl N2 O3'
_chemical_formula_sum 'C36 H37 Cl N2 O3'
_chemical_formula_weight 581.12
_space_group_crystal_system orthorhombic
_space_group_IT_number 33
_space_group_name_Hall 'P 2c -2n'
_space_group_name_H-M_alt 'P n a 21'
_symmetry_space_group_name_Hall 'P 2c -2n'
_symmetry_space_group_name_H-M 'P n a 21'
_atom_sites_solution_hydrogens geom
_audit_creation_method SHELXL-2014/7
_cell_angle_alpha 90
_cell_angle_beta 90
_cell_angle_gamma 90
_cell_formula_units_Z 4
_cell_length_a 15.6205(14)
_cell_length_b 11.6653(9)
_cell_length_c 16.5056(14)
_cell_measurement_reflns_used 8796
_cell_measurement_temperature 296(2)
_cell_measurement_theta_max 24.76
_cell_measurement_theta_min 2.50
_cell_volume 3007.6(4)
_computing_cell_refinement 'Bruker SAINT'
_computing_data_collection 'Bruker APEX2'
_computing_data_reduction 'Bruker SAINT'
_computing_molecular_graphics 'Bruker SHELXTL'
_computing_publication_material 'Bruker SHELXTL'
_computing_structure_refinement 'SHELXL-2014/7 (Sheldrick, 2014)'
_computing_structure_solution 'SHELXS-97 (Sheldrick 2008)'
_diffrn_ambient_temperature 296(2)
_diffrn_measured_fraction_theta_full 0.998
_diffrn_measured_fraction_theta_max 0.998
_diffrn_measurement_device_type 'CCD area detector'
_diffrn_measurement_method 'phi and omega scans'
_diffrn_radiation_source 'fine-focus sealed tube'
_diffrn_radiation_type MoK\a
_diffrn_radiation_wavelength 0.71073
_diffrn_reflns_av_R_equivalents 0.0472
_diffrn_reflns_av_unetI/netI 0.0567
_diffrn_reflns_Laue_measured_fraction_full 0.998
_diffrn_reflns_Laue_measured_fraction_max 0.998
_diffrn_reflns_limit_h_max 20
_diffrn_reflns_limit_h_min -19
_diffrn_reflns_limit_k_max 15
_diffrn_reflns_limit_k_min -13
_diffrn_reflns_limit_l_max 21
_diffrn_reflns_limit_l_min -16
_diffrn_reflns_number 25716
_diffrn_reflns_point_group_measured_fraction_full 0.933
_diffrn_reflns_point_group_measured_fraction_max 0.899
_diffrn_reflns_theta_full 25.242
_diffrn_reflns_theta_max 27.550
_diffrn_reflns_theta_min 2.138
_exptl_absorpt_coefficient_mu 0.166
_exptl_absorpt_correction_T_max 0.964
_exptl_absorpt_correction_T_min 0.948
_exptl_absorpt_correction_type multi-scan
_exptl_absorpt_process_details sadabs
_exptl_crystal_colour colorless
_exptl_crystal_density_diffrn 1.283
_exptl_crystal_description block
_exptl_crystal_F_000 1232
_exptl_crystal_size_max 0.320
_exptl_crystal_size_mid 0.280
_exptl_crystal_size_min 0.220
_refine_diff_density_max 0.392
_refine_diff_density_min -0.377
_refine_diff_density_rms 0.043
_refine_ls_abs_structure_details
; 
 Flack x determined using 1385 quotients [(I+)-(I-)]/[(I+)+(I-)] 
 (Parsons, Flack and Wagner, Acta Cryst. B69 (2013) 249-259). 
;
_refine_ls_abs_structure_Flack 0.01(3)
_refine_ls_extinction_method none
_refine_ls_goodness_of_fit_ref 1.019
_refine_ls_hydrogen_treatment constr
_refine_ls_matrix_type full
_refine_ls_number_parameters 381
_refine_ls_number_reflns 6267
_refine_ls_number_restraints 17
_refine_ls_restrained_S_all 1.045
_refine_ls_R_factor_all 0.1029
_refine_ls_R_factor_gt 0.0573
_refine_ls_shift/su_max 0.000
_refine_ls_shift/su_mean 0.000
_refine_ls_structure_factor_coef Fsqd
_refine_ls_weighting_details 'w=1/[\s^2^(Fo^2^)+(0.0813P)^2^+0.5430P] where P=(Fo^2^+2Fc^2^)/3'
_refine_ls_weighting_scheme calc
_refine_ls_wR_factor_gt 0.1326
_refine_ls_wR_factor_ref 0.1499
_reflns_Friedel_coverage 0.742
_reflns_Friedel_fraction_full 0.863
_reflns_Friedel_fraction_max 0.794
_reflns_number_gt 4182
_reflns_number_total 6267
_reflns_threshold_expression 'I > 2\s(I)'
_cod_data_source_file jo7b02397_si_002.cif
_cod_data_source_block 3g
_cod_depositor_comments 'Adding full bibliography for 4033209--4033221.cif.'
_cod_database_code 4033218
_shelx_shelxl_version_number 2014/7
_shelx_space_group_comment
; 
The symmetry employed for this shelxl refinement is uniquely defined 
by the following loop, which should always be used as a source of 
symmetry information in preference to the above space-group names. 
They are only intended as comments. 
;
_shelx_estimated_absorpt_t_min 0.949
_shelx_estimated_absorpt_t_max 0.964

loop_
_space_group_symop_operation_xyz
'x, y, z'
'-x, -y, z+1/2'
'x+1/2, -y+1/2, z'
'-x+1/2, y+1/2, z+1/2'

loop_
_atom_site_label
_atom_site_type_symbol
_atom_site_fract_x
_atom_site_fract_y
_atom_site_fract_z
_atom_site_U_iso_or_equiv
_atom_site_adp_type
_atom_site_occupancy
_atom_site_site_symmetry_order
_atom_site_calc_flag
_atom_site_refinement_flags_posn
_atom_site_refinement_flags_adp
C1 C 0.6168(3) 0.3160(4) 0.0860(3) 0.0625(13) Uani 1 1 d . .
H1A H 0.5940 0.2727 0.0415 0.094 Uiso 1 1 calc R U
H1B H 0.6535 0.3754 0.0656 0.094 Uiso 1 1 calc R U
H1C H 0.5707 0.3497 0.1162 0.094 Uiso 1 1 calc R U
C2 C 0.6422(3) 0.1298(3) 0.1566(3) 0.0443(10) Uani 1 1 d . .
C3 C 0.5736(3) 0.0636(4) 0.1282(3) 0.0565(12) Uani 1 1 d . .
H3 H 0.5345 0.0927 0.0911 0.068 Uiso 1 1 calc R U
C4 C 0.5667(3) -0.0454(4) 0.1573(4) 0.0638(14) Uani 1 1 d . .
H4 H 0.5218 -0.0912 0.1394 0.077 Uiso 1 1 calc R U
C5 C 0.6245(3) -0.0901(4) 0.2129(3) 0.0624(13) Uani 1 1 d . .
H5 H 0.6170 -0.1642 0.2324 0.075 Uiso 1 1 calc R U
C6 C 0.6926(3) -0.0261(4) 0.2393(3) 0.0525(11) Uani 1 1 d . .
H6 H 0.7320 -0.0572 0.2753 0.063 Uiso 1 1 calc R U
C7 C 0.7022(3) 0.0866(3) 0.2115(3) 0.0416(10) Uani 1 1 d . .
C8 C 0.7634(3) 0.1759(3) 0.2267(2) 0.0370(9) Uani 1 1 d . .
C9 C 0.7380(3) 0.2679(3) 0.1826(2) 0.0366(9) Uani 1 1 d . .
C10 C 0.8430(2) 0.1684(3) 0.2783(2) 0.0389(9) Uani 1 1 d . .
H10 H 0.8741 0.1009 0.2587 0.047 Uiso 1 1 calc R U
C11 C 0.8201(3) 0.1418(4) 0.3682(3) 0.0521(11) Uani 1 1 d . .
H11A H 0.8290 0.2107 0.4000 0.063 Uiso 1 1 calc R U
H11B H 0.7597 0.1229 0.3711 0.063 Uiso 1 1 calc R U
C12 C 0.8706(3) 0.0453(4) 0.4063(3) 0.0618(13) Uani 1 1 d . .
H12A H 0.8414 0.0228 0.4557 0.074 Uiso 1 1 calc R U
H12B H 0.8684 -0.0198 0.3698 0.074 Uiso 1 1 calc R U
C13 C 0.9629(4) 0.0669(5) 0.4270(4) 0.0784(17) Uani 1 1 d . .
H13A H 0.9659 0.1353 0.4604 0.094 Uiso 1 1 calc R U
H13B H 0.9833 0.0033 0.4596 0.094 Uiso 1 1 calc R U
C14 C 1.0229(4) 0.0819(5) 0.3568(4) 0.0820(17) Uani 1 1 d . .
H14A H 0.9989 0.0414 0.3108 0.098 Uiso 1 1 calc R U
H14B H 1.0764 0.0444 0.3704 0.098 Uiso 1 1 calc R U
C15 C 1.0437(3) 0.2046(5) 0.3296(4) 0.0664(14) Uani 1 1 d . .
H15A H 1.0868 0.2343 0.3663 0.080 Uiso 1 1 calc R U
H15B H 1.0700 0.1995 0.2765 0.080 Uiso 1 1 calc R U
C16 C 0.9727(3) 0.2942(4) 0.3241(3) 0.0544(11) Uani 1 1 d . .
H16A H 0.9987 0.3677 0.3120 0.065 Uiso 1 1 calc R U
H16B H 0.9458 0.3005 0.3770 0.065 Uiso 1 1 calc R U
C17 C 0.9021(3) 0.2714(3) 0.2609(2) 0.0393(9) Uani 1 1 d . .
H17 H 0.9320 0.2530 0.2104 0.047 Uiso 1 1 calc R U
C18 C 0.8150(5) 0.8611(4) 0.0661(3) 0.0764(16) Uani 1 1 d . .
H18 H 0.7748 0.8712 0.0251 0.092 Uiso 1 1 calc R U
C19 C 0.8772(6) 0.9431(5) 0.0799(5) 0.098(2) Uani 1 1 d . .
H19 H 0.8786 1.0085 0.0476 0.117 Uiso 1 1 calc R U
C20 C 0.9353(6) 0.9306(6) 0.1382(5) 0.100(2) Uani 1 1 d . .
H20 H 0.9761 0.9874 0.1465 0.120 Uiso 1 1 calc R U
C21 C 0.9354(5) 0.8339(5) 0.1864(4) 0.0863(18) Uani 1 1 d . .
H21 H 0.9769 0.8240 0.2262 0.104 Uiso 1 1 calc R U
C22 C 0.8723(4) 0.7515(4) 0.1743(3) 0.0642(13) Uani 1 1 d . .
H22 H 0.8703 0.6872 0.2075 0.077 Uiso 1 1 calc R U
C23 C 0.8131(3) 0.7644(3) 0.1138(3) 0.0530(12) Uani 1 1 d . .
C24 C 0.7424(3) 0.6774(4) 0.1008(4) 0.0622(13) Uani 1 1 d . .
H24A H 0.6952 0.6950 0.1369 0.075 Uiso 1 1 calc R U
H24B H 0.7215 0.6841 0.0456 0.075 Uiso 1 1 calc R U
C25 C 0.8248(3) 0.4986(3) 0.0639(3) 0.0431(10) Uani 1 1 d . .
C26 C 0.8628(3) 0.5324(4) -0.0075(3) 0.0543(12) Uani 1 1 d . .
H26 H 0.8594 0.6080 -0.0252 0.065 Uiso 1 1 calc R U
C27 C 0.9061(3) 0.4511(4) -0.0519(3) 0.0561(12) Uani 1 1 d . .
H27 H 0.9326 0.4720 -0.1002 0.067 Uiso 1 1 calc R U
C28 C 0.9104(3) 0.3398(4) -0.0259(3) 0.0493(11) Uani 1 1 d . .
C29 C 0.8750(3) 0.3051(3) 0.0476(2) 0.0410(9) Uani 1 1 d . .
H29 H 0.8794 0.2297 0.0653 0.049 Uiso 1 1 calc R U
C30 C 0.8334(2) 0.3866(3) 0.0928(2) 0.0378(9) Uani 1 1 d . .
C31 C 0.7874(2) 0.3772(3) 0.1736(2) 0.0377(9) Uani 1 1 d . .
C32 C 0.7356(3) 0.4915(3) 0.1738(3) 0.0447(10) Uani 1 1 d . .
C33 C 0.8533(3) 0.3858(3) 0.2445(2) 0.0411(9) Uani 1 1 d . .
H33 H 0.8966 0.4418 0.2276 0.049 Uiso 1 1 calc R U
C34 C 0.8121(3) 0.4338(3) 0.3209(3) 0.0470(11) Uani 1 1 d . .
C35 C 0.7962(5) 0.5999(4) 0.4036(4) 0.0996(12) Uani 1 1 d D U
H35A H 0.7411 0.5650 0.4149 0.120 Uiso 1 1 calc R U
H35B H 0.8313 0.5942 0.4519 0.120 Uiso 1 1 calc R U
C36 C 0.7847(6) 0.7219(5) 0.3807(4) 0.1074(15) Uani 1 1 d D U
H36A H 0.7474 0.7269 0.3346 0.161 Uiso 1 1 calc R U
H36B H 0.8393 0.7547 0.3673 0.161 Uiso 1 1 calc R U
H36C H 0.7600 0.7632 0.4253 0.161 Uiso 1 1 calc R U
Cl1 Cl 0.96038(9) 0.23664(13) -0.08643(8) 0.0771(4) Uani 1 1 d . .
N1 N 0.6652(2) 0.2413(3) 0.1379(2) 0.0428(8) Uani 1 1 d . .
N2 N 0.7699(2) 0.5598(3) 0.1149(2) 0.0483(9) Uani 1 1 d . .
O1 O 0.6788(2) 0.5178(3) 0.2204(2) 0.0628(9) Uani 1 1 d . .
O2 O 0.7614(2) 0.3845(3) 0.3631(2) 0.0613(9) Uani 1 1 d . .
O3 O 0.8386(3) 0.5398(3) 0.3344(3) 0.0939(11) Uani 1 1 d . U

loop_
_atom_site_aniso_label
_atom_site_aniso_U_11
_atom_site_aniso_U_22
_atom_site_aniso_U_33
_atom_site_aniso_U_23
_atom_site_aniso_U_13
_atom_site_aniso_U_12
C1 0.061(3) 0.062(3) 0.065(3) 0.005(2) -0.022(3) 0.002(2)
C2 0.037(2) 0.046(2) 0.050(3) -0.0042(19) 0.000(2) -0.0035(18)
C3 0.044(3) 0.056(3) 0.069(3) -0.007(2) -0.005(2) -0.002(2)
C4 0.053(3) 0.052(3) 0.087(4) -0.012(3) 0.003(3) -0.017(2)
C5 0.066(3) 0.044(3) 0.077(3) -0.001(2) 0.010(3) -0.013(2)
C6 0.054(3) 0.046(2) 0.057(3) 0.007(2) 0.004(2) -0.001(2)
C7 0.043(2) 0.038(2) 0.044(2) -0.0026(18) 0.005(2) 0.0003(18)
C8 0.039(2) 0.035(2) 0.037(2) 0.0001(16) 0.0036(18) 0.0022(16)
C9 0.035(2) 0.036(2) 0.038(2) -0.0002(16) -0.0008(18) 0.0005(16)
C10 0.042(2) 0.038(2) 0.036(2) 0.0010(16) -0.0011(18) 0.0032(17)
C11 0.058(3) 0.055(3) 0.043(2) 0.009(2) 0.000(2) 0.002(2)
C12 0.075(4) 0.060(3) 0.051(3) 0.016(2) 0.001(3) 0.007(2)
C13 0.079(4) 0.074(3) 0.082(4) 0.031(3) -0.013(3) 0.012(3)
C14 0.067(4) 0.087(4) 0.092(4) 0.012(3) -0.007(3) 0.027(3)
C15 0.047(3) 0.081(3) 0.071(3) 0.006(3) -0.011(3) 0.003(3)
C16 0.050(3) 0.061(3) 0.052(3) -0.004(2) -0.011(2) -0.002(2)
C17 0.040(2) 0.045(2) 0.034(2) -0.0021(16) -0.0025(18) 0.0008(17)
C18 0.117(5) 0.047(3) 0.065(3) 0.010(3) 0.010(3) 0.008(3)
C19 0.159(7) 0.049(3) 0.085(5) 0.009(3) 0.038(5) -0.017(4)
C20 0.118(6) 0.074(4) 0.109(6) -0.031(4) 0.048(5) -0.036(4)
C21 0.097(5) 0.070(4) 0.091(4) -0.025(3) 0.006(4) -0.015(3)
C22 0.080(4) 0.048(3) 0.065(3) -0.002(2) -0.005(3) -0.001(2)
C23 0.077(3) 0.031(2) 0.050(3) 0.0004(18) 0.008(3) 0.008(2)
C24 0.071(3) 0.035(2) 0.081(4) 0.009(2) -0.016(3) 0.011(2)
C25 0.046(2) 0.040(2) 0.044(2) 0.0047(18) -0.007(2) -0.0028(18)
C26 0.069(3) 0.046(2) 0.048(3) 0.015(2) -0.007(2) -0.006(2)
C27 0.055(3) 0.075(3) 0.038(2) 0.012(2) -0.001(2) -0.013(2)
C28 0.042(2) 0.067(3) 0.039(2) -0.006(2) -0.002(2) 0.000(2)
C29 0.044(2) 0.038(2) 0.040(2) -0.0008(17) -0.0044(19) -0.0015(17)
C30 0.036(2) 0.036(2) 0.041(2) 0.0013(17) -0.0065(18) -0.0048(16)
C31 0.041(2) 0.0359(19) 0.036(2) 0.0024(16) 0.0026(19) -0.0017(17)
C32 0.047(3) 0.040(2) 0.047(2) 0.0005(19) -0.006(2) 0.0002(18)
C33 0.043(2) 0.039(2) 0.041(2) -0.0012(16) 0.0004(18) -0.0041(17)
C34 0.062(3) 0.035(2) 0.043(2) 0.0033(18) -0.004(2) 0.001(2)
C35 0.148(3) 0.0684(18) 0.082(2) -0.0300(17) 0.034(2) -0.023(2)
C36 0.152(4) 0.076(2) 0.094(3) -0.028(2) 0.031(3) -0.006(3)
Cl1 0.0816(10) 0.0972(10) 0.0526(7) -0.0150(7) 0.0105(7) 0.0197(7)
N1 0.042(2) 0.0397(18) 0.047(2) 0.0065(15) -0.0052(16) 0.0007(15)
N2 0.058(2) 0.0327(18) 0.054(2) 0.0038(16) -0.0002(18) 0.0032(16)
O1 0.063(2) 0.0581(19) 0.067(2) 0.0000(17) 0.0126(19) 0.0192(16)
O2 0.076(2) 0.0523(19) 0.056(2) -0.0011(15) 0.0181(19) 0.0002(16)
O3 0.143(3) 0.0604(18) 0.078(2) -0.0285(16) 0.032(2) -0.0259(19)

loop_
_atom_type_symbol
_atom_type_description
_atom_type_scat_dispersion_real
_atom_type_scat_dispersion_imag
_atom_type_scat_source
C C 0.0033 0.0016 'International Tables Vol C Tables 4.2.6.8 and 6.1.1.4'
H H 0.0000 0.0000 'International Tables Vol C Tables 4.2.6.8 and 6.1.1.4'
N N 0.0061 0.0033 'International Tables Vol C Tables 4.2.6.8 and 6.1.1.4'
O O 0.0106 0.0060 'International Tables Vol C Tables 4.2.6.8 and 6.1.1.4'
Cl Cl 0.1484 0.1585 'International Tables Vol C Tables 4.2.6.8 and 6.1.1.4'

loop_
_geom_angle_atom_site_label_1
_geom_angle_atom_site_label_2
_geom_angle_atom_site_label_3
_geom_angle
N1 C1 H1A 109.5
N1 C1 H1B 109.5
H1A C1 H1B 109.5
N1 C1 H1C 109.5
H1A C1 H1C 109.5
H1B C1 H1C 109.5
N1 C2 C7 108.0(3)
N1 C2 C3 130.0(4)
C7 C2 C3 122.0(4)
C4 C3 C2 117.2(5)
C4 C3 H3 121.4
C2 C3 H3 121.4
C3 C4 C5 122.1(4)
C3 C4 H4 118.9
C5 C4 H4 118.9
C6 C5 C4 120.6(4)
C6 C5 H5 119.7
C4 C5 H5 119.7
C5 C6 C7 119.4(5)
C5 C6 H6 120.3
C7 C6 H6 120.3
C2 C7 C6 118.6(4)
C2 C7 C8 107.3(3)
C6 C7 C8 134.1(4)
C9 C8 C7 106.5(3)
C9 C8 C10 126.2(3)
C7 C8 C10 127.2(3)
C8 C9 N1 110.4(3)
C8 C9 C31 125.1(4)
N1 C9 C31 123.9(3)
C8 C10 C17 110.0(3)
C8 C10 C11 111.1(3)
C17 C10 C11 118.1(3)
C8 C10 H10 105.6
C17 C10 H10 105.6
C11 C10 H10 105.6
C12 C11 C10 115.1(4)
C12 C11 H11A 108.5
C10 C11 H11A 108.5
C12 C11 H11B 108.5
C10 C11 H11B 108.5
H11A C11 H11B 107.5
C13 C12 C11 118.0(4)
C13 C12 H12A 107.8
C11 C12 H12A 107.8
C13 C12 H12B 107.8
C11 C12 H12B 107.8
H12A C12 H12B 107.1
C14 C13 C12 116.3(5)
C14 C13 H13A 108.2
C12 C13 H13A 108.2
C14 C13 H13B 108.2
C12 C13 H13B 108.2
H13A C13 H13B 107.4
C13 C14 C15 117.8(5)
C13 C14 H14A 107.9
C15 C14 H14A 107.9
C13 C14 H14B 107.9
C15 C14 H14B 107.9
H14A C14 H14B 107.2
C16 C15 C14 120.2(4)
C16 C15 H15A 107.3
C14 C15 H15A 107.3
C16 C15 H15B 107.3
C14 C15 H15B 107.3
H15A C15 H15B 106.9
C15 C16 C17 116.2(4)
C15 C16 H16A 108.2
C17 C16 H16A 108.2
C15 C16 H16B 108.2
C17 C16 H16B 108.2
H16A C16 H16B 107.4
C16 C17 C10 115.9(3)
C16 C17 C33 108.6(3)
C10 C17 C33 114.0(3)
C16 C17 H17 105.8
C10 C17 H17 105.8
C33 C17 H17 105.8
C23 C18 C19 119.2(6)
C23 C18 H18 120.4
C19 C18 H18 120.4
C20 C19 C18 121.5(6)
C20 C19 H19 119.3
C18 C19 H19 119.3
C19 C20 C21 120.5(6)
C19 C20 H20 119.7
C21 C20 H20 119.7
C20 C21 C22 118.7(7)
C20 C21 H21 120.6
C22 C21 H21 120.6
C23 C22 C21 120.5(5)
C23 C22 H22 119.7
C21 C22 H22 119.7
C22 C23 C18 119.5(5)
C22 C23 C24 121.5(4)
C18 C23 C24 118.9(5)
N2 C24 C23 113.2(4)
N2 C24 H24A 108.9
C23 C24 H24A 108.9
N2 C24 H24B 108.9
C23 C24 H24B 108.9
H24A C24 H24B 107.8
C26 C25 N2 129.3(4)
C26 C25 C30 121.1(4)
N2 C25 C30 109.4(4)
C27 C26 C25 118.1(4)
C27 C26 H26 121.0
C25 C26 H26 121.0
C28 C27 C26 120.7(4)
C28 C27 H27 119.6
C26 C27 H27 119.6
C27 C28 C29 121.9(4)
C27 C28 Cl1 119.7(4)
C29 C28 Cl1 118.4(3)
C30 C29 C28 117.4(4)
C30 C29 H29 121.3
C28 C29 H29 121.3
C29 C30 C25 120.5(4)
C29 C30 C31 130.7(3)
C25 C30 C31 108.7(3)
C9 C31 C30 113.0(3)
C9 C31 C32 117.4(3)
C30 C31 C32 100.7(3)
C9 C31 C33 108.7(3)
C30 C31 C33 110.0(3)
C32 C31 C33 106.6(3)
O1 C32 N2 126.2(4)
O1 C32 C31 126.7(4)
N2 C32 C31 107.1(4)
C34 C33 C17 112.1(3)
C34 C33 C31 111.4(3)
C17 C33 C31 113.4(3)
C34 C33 H33 106.5
C17 C33 H33 106.5
C31 C33 H33 106.5
O2 C34 O3 123.9(4)
O2 C34 C33 125.7(4)
O3 C34 C33 110.5(4)
C36 C35 O3 107.9(5)
C36 C35 H35A 110.1
O3 C35 H35A 110.1
C36 C35 H35B 110.1
O3 C35 H35B 110.1
H35A C35 H35B 108.4
C35 C36 H36A 109.5
C35 C36 H36B 109.5
H36A C36 H36B 109.5
C35 C36 H36C 109.5
H36A C36 H36C 109.5
H36B C36 H36C 109.5
C2 N1 C9 107.7(3)
C2 N1 C1 124.4(4)
C9 N1 C1 127.7(3)
C32 N2 C25 111.8(3)
C32 N2 C24 123.2(4)
C25 N2 C24 124.4(4)
C34 O3 C35 115.3(4)

loop_
_geom_bond_atom_site_label_1
_geom_bond_atom_site_label_2
_geom_bond_distance
C1 N1 1.437(6)
C1 H1A 0.9600
C1 H1B 0.9600
C1 H1C 0.9600
C2 N1 1.384(5)
C2 C7 1.399(6)
C2 C3 1.401(6)
C3 C4 1.363(7)
C3 H3 0.9300
C4 C5 1.389(8)
C4 H4 0.9300
C5 C6 1.370(7)
C5 H5 0.9300
C6 C7 1.400(6)
C6 H6 0.9300
C7 C8 1.436(6)
C8 C9 1.357(5)
C8 C10 1.509(6)
C9 N1 1.390(5)
C9 C31 1.499(5)
C10 C17 1.542(5)
C10 C11 1.557(6)
C10 H10 0.9800
C11 C12 1.512(6)
C11 H11A 0.9700
C11 H11B 0.9700
C12 C13 1.504(8)
C12 H12A 0.9700
C12 H12B 0.9700
C13 C14 1.501(9)
C13 H13A 0.9700
C13 H13B 0.9700
C14 C15 1.535(8)
C14 H14A 0.9700
C14 H14B 0.9700
C15 C16 1.527(7)
C15 H15A 0.9700
C15 H15B 0.9700
C16 C17 1.541(6)
C16 H16A 0.9700
C16 H16B 0.9700
C17 C33 1.560(6)
C17 H17 0.9800
C18 C23 1.376(7)
C18 C19 1.383(10)
C18 H18 0.9300
C19 C20 1.330(11)
C19 H19 0.9300
C20 C21 1.381(10)
C20 H20 0.9300
C21 C22 1.391(8)
C21 H21 0.9300
C22 C23 1.369(7)
C22 H22 0.9300
C23 C24 1.515(7)
C24 N2 1.457(5)
C24 H24A 0.9700
C24 H24B 0.9700
C25 C26 1.378(6)
C25 N2 1.397(6)
C25 C30 1.398(5)
C26 C27 1.376(7)
C26 H26 0.9300
C27 C28 1.370(6)
C27 H27 0.9300
C28 C29 1.392(6)
C28 Cl1 1.748(4)
C29 C30 1.372(6)
C29 H29 0.9300
C30 C31 1.519(6)
C31 C32 1.559(6)
C31 C33 1.562(6)
C32 O1 1.214(5)
C32 N2 1.366(6)
C33 C34 1.524(6)
C33 H33 0.9800
C34 O2 1.201(5)
C34 O3 1.323(5)
C35 C36 1.484(6)
C35 O3 1.495(7)
C35 H35A 0.9700
C35 H35B 0.9700
C36 H36A 0.9600
C36 H36B 0.9600
C36 H36C 0.9600
